data_8100661
loop_
_publ_author_name
'Carrillo-Cabrera, Wilder'
'Cardoso Gil, Raul'
'Tran, Vinh-Hung'
'Grin, Yuri'

_publ_section_title
;
Refinement of the crystal structure of the clathrate Ba~8~Ga~17.2~Sn~28.8~
;
_journal_issue 2
_journal_name_full 'Zeitschrift f\"ur Kristallographie - New Crystal Structures'
_journal_page_first 181
_journal_page_last 182
_journal_volume 217
_journal_year 2002
_chemical_formula_structural 'Ba8 Ga17.20 Sn28.80'
_chemical_formula_sum 'Ba8 Ga17.2 Sn28.8'
_chemical_formula_weight 5716.18
_space_group_IT_number 217
_symmetry_cell_setting cubic
_symmetry_space_group_name_Hall 'I -4 2 3'
_symmetry_space_group_name_H-M 'I -4 3 m'
_cell_angle_alpha 90.00
_cell_angle_beta 90.00
_cell_angle_gamma 90.00
_cell_formula_units_Z 1
_cell_length_a 11.5949(2)
_cell_length_b 11.5949(2)
_cell_length_c 11.5949(2)
_cell_measurement_temperature 293(2)
_cell_volume 1558.84(5)
_diffrn_ambient_temperature 293(2)
_exptl_crystal_density_diffrn 6.089
_cod_original_formula_sum 'Ba8 Ga17.20 Sn28.80'
_cod_database_code 8100661

loop_
_symmetry_equiv_pos_as_xyz
'x, y, z'
'-x, -y, z'
'-x, y, -z'
'x, -y, -z'
'z, x, y'
'z, -x, -y'
'-z, -x, y'
'-z, x, -y'
'y, z, x'
'-y, z, -x'
'y, -z, -x'
'-y, -z, x'
'y, x, z'
'-y, -x, z'
'y, -x, -z'
'-y, x, -z'
'x, z, y'
'-x, z, -y'
'-x, -z, y'
'x, -z, -y'
'z, y, x'
'z, -y, -x'
'-z, y, -x'
'-z, -y, x'
'x+1/2, y+1/2, z+1/2'
'-x+1/2, -y+1/2, z+1/2'
'-x+1/2, y+1/2, -z+1/2'
'x+1/2, -y+1/2, -z+1/2'
'z+1/2, x+1/2, y+1/2'
'z+1/2, -x+1/2, -y+1/2'
'-z+1/2, -x+1/2, y+1/2'
'-z+1/2, x+1/2, -y+1/2'
'y+1/2, z+1/2, x+1/2'
'-y+1/2, z+1/2, -x+1/2'
'y+1/2, -z+1/2, -x+1/2'
'-y+1/2, -z+1/2, x+1/2'
'y+1/2, x+1/2, z+1/2'
'-y+1/2, -x+1/2, z+1/2'
'y+1/2, -x+1/2, -z+1/2'
'-y+1/2, x+1/2, -z+1/2'
'x+1/2, z+1/2, y+1/2'
'-x+1/2, z+1/2, -y+1/2'
'-x+1/2, -z+1/2, y+1/2'
'x+1/2, -z+1/2, -y+1/2'
'z+1/2, y+1/2, x+1/2'
'z+1/2, -y+1/2, -x+1/2'
'-z+1/2, y+1/2, -x+1/2'
'-z+1/2, -y+1/2, x+1/2'

loop_
_atom_site_label
_atom_site_type_symbol
_atom_site_fract_x
_atom_site_fract_y
_atom_site_fract_z
_atom_site_U_iso_or_equiv
_atom_site_adp_type
_atom_site_occupancy
_atom_site_symmetry_multiplicity
_atom_site_calc_flag
_atom_site_refinement_flags
_atom_site_disorder_assembly
_atom_site_disorder_group
Ba1 Ba 0.18494(5) 0.18494(5) 0.18494(5) 0.0432(3) Uani 1 8 d S . .
Sn1 Sn 0.2500 0.5000 0.0000 0.02042(17) Uani 0.795(4) 12 d SP . .
Ga1 Ga 0.2500 0.5000 0.0000 0.02042(17) Uani 0.205(4) 12 d SP . .
Sn2 Sn 0.0000 0.0000 0.0000 0.0113(3) Uani 0.719(4) 2 d SP . .
Ga2 Ga 0.0000 0.0000 0.0000 0.0113(3) Uani 0.281(4) 2 d SP . .
Sn3 Sn 0.41567(3) 0.41567(3) 0.14848(4) 0.01607(12) Uani 0.646(3) 24 d SP . .
Ga3 Ga 0.41567(3) 0.41567(3) 0.14848(4) 0.01607(12) Uani 0.354(3) 24 d SP . .
Sn4 Sn 0.36579(5) 0.36579(5) 0.36579(5) 0.0137(2) Uani 0.290(4) 8 d SP . .
Ga4 Ga 0.36579(5) 0.36579(5) 0.36579(5) 0.0137(2) Uani 0.710(4) 8 d SP . .

loop_
_atom_site_aniso_label
_atom_site_aniso_U_11
_atom_site_aniso_U_22
_atom_site_aniso_U_33
_atom_site_aniso_U_23
_atom_site_aniso_U_13
_atom_site_aniso_U_12
Ba1 0.0432(3) 0.0432(3) 0.0432(3) -0.0115(2) -0.0115(2) -0.0115(2)
Sn1 0.0154(3) 0.0229(2) 0.0229(2) 0.000 0.000 0.000
Ga1 0.0154(3) 0.0229(2) 0.0229(2) 0.000 0.000 0.000
Sn2 0.0113(3) 0.0113(3) 0.0113(3) 0.000 0.000 0.000
Ga2 0.0113(3) 0.0113(3) 0.0113(3) 0.000 0.000 0.000
Sn3 0.01715(15) 0.01715(15) 0.0139(2) 0.00014(13) 0.00014(13) -0.0004(2)
Ga3 0.01715(15) 0.01715(15) 0.0139(2) 0.00014(13) 0.00014(13) -0.0004(2)
Sn4 0.0137(2) 0.0137(2) 0.0137(2) 0.0001(2) 0.0001(2) 0.0001(2)
Ga4 0.0137(2) 0.0137(2) 0.0137(2) 0.0001(2) 0.0001(2) 0.0001(2)

loop_
_geom_bond_atom_site_label_1
_geom_bond_atom_site_label_2
_geom_bond_distance
_geom_bond_site_symmetry_2
_geom_bond_publ_flag
Ba1 Sn4 3.6320(14) . ?
Ba1 Sn2 3.7142(10) . ?
Ba1 Ga4 3.7929(8) 28_455 ?
Ba1 Ga4 3.7929(8) 27_545 ?
Ba1 Ga4 3.7929(8) 26_554 ?
Ba1 Sn4 3.7929(8) 28_455 ?
Ba1 Sn4 3.7929(8) 27_545 ?
Ba1 Sn4 3.7929(8) 26_554 ?
Ba1 Sn3 3.8069(9) . ?
Sn1 Ga3 2.7586(4) 36_554 ?
Sn1 Sn3 2.7586(4) 36_554 ?
Sn1 Sn3 2.7586(4) . ?
Sn1 Sn3 2.7586(3) 4_565 ?
Sn1 Ga3 2.7586(3) 4_565 ?
Sn1 Sn3 2.7586(3) 34 ?
Sn1 Ga3 2.7586(3) 34 ?
Sn2 Ga4 2.6953(10) 25_444 ?
Sn2 Sn4 2.6953(10) 25_444 ?
Sn2 Ga4 2.6953(10) 28_455 ?
Sn2 Ga4 2.6953(10) 27_545 ?
Sn2 Ga4 2.6953(10) 26_554 ?
Sn2 Sn4 2.6953(10) 28_455 ?
Sn2 Sn4 2.6953(10) 26_554 ?
Sn2 Sn4 2.6953(10) 27_545 ?
Sn2 Ba1 3.7142(10) 3 ?
Sn2 Ba1 3.7142(10) 2 ?
Sn2 Ba1 3.7142(10) 4 ?
Sn3 Sn4 2.6491(6) . ?
Sn3 Ga1 2.7586(3) 30 ?
Sn3 Sn1 2.7586(3) 30 ?
Sn3 Ga3 2.7657(11) 2_665 ?
Sn3 Sn3 2.7657(11) 2_665 ?
Sn3 Ba1 3.8522(5) 28 ?
Sn3 Ba1 3.8522(5) 27 ?
Sn4 Ga3 2.6491(6) 9 ?
Sn4 Ga3 2.6491(6) 5 ?
Sn4 Sn3 2.6491(6) 9 ?
Sn4 Sn3 2.6491(6) 5 ?
Sn4 Ga2 2.6953(10) 25 ?
Sn4 Sn2 2.6953(10) 25 ?
Sn4 Ba1 3.7929(8) 26 ?
Sn4 Ba1 3.7929(8) 28 ?
Sn4 Ba1 3.7929(8) 27 ?
